data_7216672
loop_
_publ_author_name
'Zhao, Tingting'
'Zhang, Lirong'
'Wang, Dongmei'
'Li, Guanghua'
'Huo, Qisheng'
'Liu, Yunling'

_publ_section_title
;
 Rational design and synthesis of a series of 3D lanthanide metal--organic
 frameworks with different structures driven by reaction conditions
;
_journal_issue 44
_journal_name_full CrystEngComm
_journal_page_first 10181
_journal_paper_doi 10.1039/C4CE00858H
_journal_volume 16
_journal_year 2014
_chemical_formula_moiety 'C8 H5 K N4 O10.50 S2 La'
_chemical_formula_sum 'C8 H5 K La N4 O10.5 S2'
_chemical_formula_weight 567.29
_chemical_melting_point ?
_chemical_name_systematic
; 
 ? 
;
_space_group_IT_number 15
_symmetry_cell_setting monoclinic
_symmetry_space_group_name_Hall '-C 2yc'
_symmetry_space_group_name_H-M 'C 1 2/c 1'
_atom_sites_solution_hydrogens geom
_atom_sites_solution_primary direct
_atom_sites_solution_secondary difmap
_audit_creation_method SHELXL-97
_cell_angle_alpha 90.00
_cell_angle_beta 91.868(3)
_cell_angle_gamma 90.00
_cell_formula_units_Z 8
_cell_length_a 18.175(3)
_cell_length_b 8.3359(14)
_cell_length_c 20.600(4)
_cell_measurement_reflns_used 2777
_cell_measurement_temperature 296(2)
_cell_measurement_theta_max 25.16
_cell_measurement_theta_min 1.98
_cell_volume 3119.3(10)
_computing_cell_refinement 'Bruker SMART'
_computing_data_collection 'Bruker SMART'
_computing_data_reduction 'Bruker SAINT'
_computing_molecular_graphics SHELXP-97
_computing_publication_material SHELXTL
_computing_structure_refinement 'SHELXL-97 (Sheldrick, 1997)'
_computing_structure_solution 'SHELXS-97 (Sheldrick, 1990)'
_diffrn_ambient_temperature 296(2)
_diffrn_detector_area_resol_mean 9.00cm
_diffrn_measured_fraction_theta_full 0.996
_diffrn_measured_fraction_theta_max 0.996
_diffrn_measurement_device_type 'CCD area detector'
_diffrn_measurement_method 'phi and omega scans'
_diffrn_radiation_monochromator graphite
_diffrn_radiation_source 'fine-focus sealed tube'
_diffrn_radiation_type MoK\a
_diffrn_radiation_wavelength 0.71073
_diffrn_reflns_av_R_equivalents 0.0222
_diffrn_reflns_av_sigmaI/netI 0.0263
_diffrn_reflns_limit_h_max 21
_diffrn_reflns_limit_h_min -9
_diffrn_reflns_limit_k_max 9
_diffrn_reflns_limit_k_min -9
_diffrn_reflns_limit_l_max 24
_diffrn_reflns_limit_l_min -24
_diffrn_reflns_number 7800
_diffrn_reflns_theta_full 25.16
_diffrn_reflns_theta_max 25.16
_diffrn_reflns_theta_min 1.98
_diffrn_standards_decay_% none
_diffrn_standards_interval_count none
_diffrn_standards_interval_time none
_diffrn_standards_number none
_exptl_absorpt_coefficient_mu 3.341
_exptl_absorpt_correction_T_max 0.4314
_exptl_absorpt_correction_T_min 0.3357
_exptl_absorpt_correction_type empirical
_exptl_absorpt_process_details SADABS
_exptl_crystal_colour COLORLESS
_exptl_crystal_density_diffrn 2.416
_exptl_crystal_density_meas ?
_exptl_crystal_density_method 'not measured'
_exptl_crystal_description block
_exptl_crystal_F_000 2184
_exptl_crystal_size_max 0.24
_exptl_crystal_size_mid 0.21
_exptl_crystal_size_min 0.19
_refine_diff_density_max 0.400
_refine_diff_density_min -0.459
_refine_diff_density_rms 0.092
_refine_ls_extinction_method none
_refine_ls_goodness_of_fit_ref 1.045
_refine_ls_hydrogen_treatment none
_refine_ls_matrix_type full
_refine_ls_number_parameters 255
_refine_ls_number_reflns 2777
_refine_ls_number_restraints 11
_refine_ls_restrained_S_all 1.117
_refine_ls_R_factor_all 0.0253
_refine_ls_R_factor_gt 0.0210
_refine_ls_shift/su_max 0.001
_refine_ls_shift/su_mean 0.000
_refine_ls_structure_factor_coef Fsqd
_refine_ls_weighting_details 'calc w=1/[\s^2^(Fo^2^)+(0.0220P)^2^+4.9828P] where P=(Fo^2^+2Fc^2^)/3'
_refine_ls_weighting_scheme calc
_refine_ls_wR_factor_gt 0.0499
_refine_ls_wR_factor_ref 0.0526
_reflns_number_gt 2388
_reflns_number_total 2777
_reflns_threshold_expression >2sigma(I)
_cod_data_source_file c4ce00858h2.cif
_cod_data_source_block compound1
_cod_depositor_comments
;
The following automatic conversions were performed:

'_chemical_melting_point' value 'not measured' was changed to '?' -
the value is undefined or not given.

Automatic conversion script
Id: cif_fix_values 2281 2013-09-26 08:29:07Z andrius 

 Adding full bibliography for 7216672--7216683.cif.

The following automatic conversions were performed:

'_exptl_crystal_density_meas' value 'none' was changed to '?' - the
value is perceived as not measured.

Automatic conversion script
Id: cif_fix_values 3008 2015-01-20 13:52:24Z robertas 
;
_cod_original_cell_volume 3119.3(9)
_cod_original_sg_symbol_H-M c2/c
_cod_original_formula_sum 'C8 H5 K La N4 O10.50 S2'
_cod_database_code 7216672

loop_
_symmetry_equiv_pos_as_xyz
'x, y, z'
'-x, y, -z+1/2'
'x+1/2, y+1/2, z'
'-x+1/2, y+1/2, -z+1/2'
'-x, -y, -z'
'x, -y, z-1/2'
'-x+1/2, -y+1/2, -z'
'x+1/2, -y+1/2, z-1/2'

loop_
_atom_site_label
_atom_site_type_symbol
_atom_site_fract_x
_atom_site_fract_y
_atom_site_fract_z
_atom_site_U_iso_or_equiv
_atom_site_adp_type
_atom_site_occupancy
_atom_site_symmetry_multiplicity
_atom_site_calc_flag
_atom_site_refinement_flags
La1 La 0.206582(9) 0.002569(19) 0.479426(8) 0.01392(8) Uani 1 1 d .
K1 K 0.00423(4) -0.00249(8) 0.59942(4) 0.02972(19) Uani 1 1 d D
S1 S 0.15595(6) -0.45248(13) 0.21038(5) 0.0381(2) Uani 1 1 d .
S2 S -0.02313(5) -0.50051(10) 0.62789(5) 0.0308(2) Uani 1 1 d .
O1 O 0.13052(12) -0.1194(3) 0.37817(11) 0.0252(5) Uani 1 1 d .
O2 O 0.25053(11) -0.1595(3) 0.38558(10) 0.0232(5) Uani 1 1 d .
O3 O 0.28223(14) -0.5261(3) 0.40126(12) 0.0280(6) Uani 1 1 d .
O4 O 0.36574(14) -0.4412(4) 0.33224(12) 0.0440(7) Uani 1 1 d .
O5 O 0.09919(12) -0.1602(2) 0.52012(11) 0.0261(5) Uani 1 1 d .
O6 O 0.17591(11) -0.3509(3) 0.49428(10) 0.0234(5) Uani 1 1 d .
O7 O 0.18465(11) -0.6849(2) 0.52055(11) 0.0214(5) Uani 1 1 d .
O8 O 0.08644(11) -0.8334(2) 0.50189(11) 0.0232(5) Uani 1 1 d .
O9 O 0.19044(15) 0.1997(3) 0.38565(12) 0.0362(6) Uani 1 1 d D
N1 N 0.13414(15) -0.3105(3) 0.26069(13) 0.0258(6) Uani 1 1 d .
N2 N 0.22998(18) -0.5183(3) 0.24867(15) 0.0338(8) Uani 1 1 d .
N3 N 0.02204(14) -0.3550(3) 0.59610(13) 0.0236(6) Uani 1 1 d .
N4 N 0.01826(14) -0.6494(3) 0.59410(14) 0.0244(6) Uani 1 1 d .
C1 C 0.18522(16) -0.3094(4) 0.30757(14) 0.0178(6) Uani 1 1 d .
C2 C 0.23977(17) -0.4287(4) 0.30050(15) 0.0198(7) Uani 1 1 d .
C3 C 0.18770(17) -0.1861(4) 0.36029(14) 0.0187(7) Uani 1 1 d .
C4 C 0.30269(19) -0.4659(4) 0.34820(16) 0.0220(7) Uani 1 1 d .
C5 C 0.07217(16) -0.4180(4) 0.55816(14) 0.0158(6) Uani 1 1 d .
C6 C 0.06993(16) -0.5890(4) 0.55736(15) 0.0168(6) Uani 1 1 d .
C7 C 0.11949(16) -0.3024(4) 0.52130(14) 0.0167(6) Uani 1 1 d .
C8 C 0.11661(16) -0.7093(4) 0.52294(15) 0.0172(7) Uani 1 1 d .
O1W O -0.08523(18) -0.1933(4) 0.71708(14) 0.0555(8) Uani 1 1 d D
O2W O 0.0000 0.1003(5) 0.7500 0.0733(16) Uani 1 2 d SD
H9A H 0.220(2) 0.292(4) 0.383(2) 0.080 Uiso 1 1 d D
H9B H 0.160(2) 0.192(5) 0.3481(16) 0.080 Uiso 1 1 d D
H1A H -0.104(2) -0.118(3) 0.7416(14) 0.080 Uiso 1 1 d D
H1B H -0.0507(14) -0.250(4) 0.7378(14) 0.080 Uiso 1 1 d D
H2 H -0.034(2) 0.179(4) 0.738(2) 0.080 Uiso 1 1 d D

loop_
_atom_site_aniso_label
_atom_site_aniso_U_11
_atom_site_aniso_U_22
_atom_site_aniso_U_33
_atom_site_aniso_U_23
_atom_site_aniso_U_13
_atom_site_aniso_U_12
La1 0.01169(11) 0.01432(12) 0.01573(12) -0.00098(7) 0.00011(7) 0.00090(7)
K1 0.0192(4) 0.0231(4) 0.0469(5) -0.0047(3) 0.0017(3) 0.0031(3)
S1 0.0418(6) 0.0444(6) 0.0270(5) -0.0151(4) -0.0159(4) 0.0129(5)
S2 0.0285(5) 0.0232(5) 0.0421(6) 0.0030(4) 0.0208(4) 0.0018(4)
O1 0.0199(12) 0.0274(13) 0.0285(13) -0.0081(10) 0.0010(10) 0.0062(10)
O2 0.0193(12) 0.0283(13) 0.0219(12) -0.0074(10) -0.0010(9) 0.0008(10)
O3 0.0344(14) 0.0292(13) 0.0200(13) 0.0019(10) -0.0027(11) -0.0010(11)
O4 0.0215(14) 0.082(2) 0.0284(15) 0.0055(14) 0.0014(11) 0.0047(14)
O5 0.0282(13) 0.0131(12) 0.0375(14) -0.0001(10) 0.0096(10) -0.0009(10)
O6 0.0155(11) 0.0305(13) 0.0244(12) 0.0087(10) 0.0043(9) 0.0048(10)
O7 0.0112(11) 0.0204(12) 0.0327(13) -0.0037(10) 0.0026(9) 0.0000(9)
O8 0.0161(11) 0.0143(11) 0.0390(14) -0.0053(10) -0.0011(10) -0.0006(9)
O9 0.0519(17) 0.0282(14) 0.0276(14) 0.0062(11) -0.0108(12) -0.0105(12)
N1 0.0249(15) 0.0282(16) 0.0240(15) -0.0028(12) -0.0048(12) 0.0008(12)
N2 0.0389(19) 0.0374(19) 0.0243(16) -0.0128(13) -0.0097(15) 0.0160(14)
N3 0.0220(14) 0.0185(14) 0.0309(16) 0.0019(12) 0.0078(12) 0.0018(12)
N4 0.0211(14) 0.0172(14) 0.0353(16) 0.0015(12) 0.0079(12) 0.0010(12)
C1 0.0154(15) 0.0216(16) 0.0164(16) 0.0003(13) 0.0017(12) -0.0024(13)
C2 0.0221(17) 0.0221(17) 0.0154(16) 0.0002(13) 0.0016(13) 0.0003(14)
C3 0.0242(17) 0.0167(16) 0.0153(16) 0.0037(12) 0.0017(13) 0.0006(14)
C4 0.0245(19) 0.0221(17) 0.0191(17) -0.0045(13) -0.0030(14) 0.0057(14)
C5 0.0130(15) 0.0152(15) 0.0191(16) 0.0000(12) -0.0005(12) 0.0032(12)
C6 0.0112(15) 0.0184(16) 0.0207(16) 0.0012(13) -0.0011(12) -0.0008(12)
C7 0.0143(15) 0.0179(17) 0.0175(16) -0.0001(12) -0.0033(12) -0.0003(13)
C8 0.0156(16) 0.0164(16) 0.0196(16) 0.0043(13) -0.0011(12) 0.0009(13)
O1W 0.065(2) 0.060(2) 0.0411(17) -0.0080(15) -0.0027(15) 0.0038(17)
O2W 0.034(3) 0.039(3) 0.147(5) 0.000 0.004(3) 0.000

loop_
_atom_type_symbol
_atom_type_description
_atom_type_scat_dispersion_real
_atom_type_scat_dispersion_imag
_atom_type_scat_source
C C 0.0033 0.0016 'International Tables Vol C Tables 4.2.6.8 and 6.1.1.4'
H H 0.0000 0.0000 'International Tables Vol C Tables 4.2.6.8 and 6.1.1.4'
N N 0.0061 0.0033 'International Tables Vol C Tables 4.2.6.8 and 6.1.1.4'
O O 0.0106 0.0060 'International Tables Vol C Tables 4.2.6.8 and 6.1.1.4'
S S 0.1246 0.1234 'International Tables Vol C Tables 4.2.6.8 and 6.1.1.4'
K K 0.2009 0.2494 'International Tables Vol C Tables 4.2.6.8 and 6.1.1.4'
La La -0.2871 2.4523 'International Tables Vol C Tables 4.2.6.8 and 6.1.1.4'

loop_
_geom_angle_atom_site_label_1
_geom_angle_atom_site_label_2
_geom_angle_atom_site_label_3
_geom_angle
_geom_angle_site_symmetry_1
_geom_angle_site_symmetry_3
O3 La1 O7 84.94(8) 7_546 7_546
O3 La1 O2 142.37(7) 7_546 .
O7 La1 O2 93.21(7) 7_546 .
O3 La1 O6 77.55(8) 7_546 7_546
O7 La1 O6 68.91(7) 7_546 7_546
O2 La1 O6 66.90(7) . 7_546
O3 La1 O5 75.70(8) 7_546 .
O7 La1 O5 160.50(8) 7_546 .
O2 La1 O5 103.53(7) . .
O6 La1 O5 108.38(7) 7_546 .
O3 La1 O9 135.09(8) 7_546 .
O7 La1 O9 71.24(8) 7_546 .
O2 La1 O9 78.16(8) . .
O6 La1 O9 124.17(8) 7_546 .
O5 La1 O9 121.61(8) . .
O3 La1 O8 79.94(8) 7_546 1_565
O7 La1 O8 110.23(7) 7_546 1_565
O2 La1 O8 134.60(7) . 1_565
O6 La1 O8 157.47(7) 7_546 1_565
O5 La1 O8 64.44(7) . 1_565
O9 La1 O8 73.86(8) . 1_565
O3 La1 O1 146.46(8) 7_546 .
O7 La1 O1 128.56(7) 7_546 .
O2 La1 O1 50.37(7) . .
O6 La1 O1 112.97(7) 7_546 .
O5 La1 O1 70.75(7) . .
O9 La1 O1 66.95(7) . .
O8 La1 O1 85.62(7) 1_565 .
O3 La1 O7 68.22(7) 7_546 1_565
O7 La1 O7 63.20(7) 7_546 1_565
O2 La1 O7 142.53(7) . 1_565
O6 La1 O7 122.27(7) 7_546 1_565
O5 La1 O7 106.33(6) . 1_565
O9 La1 O7 67.11(8) . 1_565
O8 La1 O7 47.87(6) 1_565 1_565
O1 La1 O7 121.42(6) . 1_565
O3 La1 C3 151.87(8) 7_546 .
O7 La1 C3 113.52(8) 7_546 .
O2 La1 C3 25.34(8) . .
O6 La1 C3 89.20(8) 7_546 .
O5 La1 C3 85.38(8) . .
O9 La1 C3 72.73(8) . .
O8 La1 C3 110.60(8) 1_565 .
O1 La1 C3 25.19(8) . .
O7 La1 C3 138.37(7) 1_565 .
O3 La1 O6 89.20(7) 7_546 .
O7 La1 O6 138.12(6) 7_546 .
O2 La1 O6 67.48(7) . .
O6 La1 O6 69.33(7) 7_546 .
O5 La1 O6 45.47(6) . .
O9 La1 O6 133.67(7) . .
O8 La1 O6 109.44(6) 1_565 .
O1 La1 O6 67.30(6) . .
O7 La1 O6 149.10(6) 1_565 .
C3 La1 O6 62.80(7) . .
O3 La1 C8 70.91(8) 7_546 1_565
O7 La1 C8 87.29(7) 7_546 1_565
O2 La1 C8 146.67(7) . 1_565
O6 La1 C8 141.93(7) 7_546 1_565
O5 La1 C8 84.19(7) . 1_565
O9 La1 C8 70.47(8) . 1_565
O8 La1 C8 23.75(7) 1_565 1_565
O1 La1 C8 105.09(7) . 1_565
O7 La1 C8 24.26(7) 1_565 1_565
C3 La1 C8 128.26(8) . 1_565
O6 La1 C8 129.46(7) . 1_565
O1 K1 O5 150.50(8) 5_556 .
O1 K1 O4 138.08(8) 5_556 7_546
O5 K1 O4 71.16(8) . 7_546
O1 K1 O8 115.12(7) 5_556 1_565
O5 K1 O8 58.30(7) . 1_565
O4 K1 O8 89.08(7) 7_546 1_565
O1 K1 O8 78.88(6) 5_556 5_546
O5 K1 O8 72.85(7) . 5_546
O4 K1 O8 137.13(8) 7_546 5_546
O8 K1 O8 91.36(6) 1_565 5_546
O1 K1 N4 73.27(7) 5_556 1_565
O5 K1 N4 113.41(7) . 1_565
O4 K1 N4 96.60(9) 7_546 1_565
O8 K1 N4 56.27(7) 1_565 1_565
O8 K1 N4 118.81(7) 5_546 1_565
O1 K1 N3 118.52(7) 5_556 .
O5 K1 N3 55.94(7) . .
O4 K1 N3 75.50(9) 7_546 .
O8 K1 N3 114.00(7) 1_565 .
O8 K1 N3 65.31(7) 5_546 .
N4 K1 N3 168.14(8) 1_565 .
O1 K1 O2W 71.68(6) 5_556 .
O5 K1 O2W 137.26(7) . .
O4 K1 O2W 66.41(6) 7_546 .
O8 K1 O2W 124.43(8) 1_565 .
O8 K1 O2W 140.67(6) 5_546 .
N4 K1 O2W 77.04(10) 1_565 .
N3 K1 O2W 107.01(10) . .
O1 K1 O5 58.80(6) 5_556 5_556
O5 K1 O5 96.04(6) . 5_556
O4 K1 O5 154.24(8) 7_546 5_556
O8 K1 O5 65.34(6) 1_565 5_556
O8 K1 O5 51.59(6) 5_546 5_556
N4 K1 O5 67.38(7) 1_565 5_556
N3 K1 O5 116.50(7) . 5_556
O2W K1 O5 124.89(7) . 5_556
O1 K1 O1W 65.97(8) 5_556 .
O5 K1 O1W 122.00(8) . .
O4 K1 O1W 88.74(8) 7_546 .
O8 K1 O1W 177.51(7) 1_565 .
O8 K1 O1W 91.06(7) 5_546 .
N4 K1 O1W 122.82(8) 1_565 .
N3 K1 O1W 66.58(8) . .
O2W K1 O1W 53.44(8) . .
O5 K1 O1W 116.76(7) 5_556 .
O1 K1 K1 99.34(6) 5_556 5_556
O5 K1 K1 54.14(5) . 5_556
O4 K1 K1 121.14(6) 7_546 5_556
O8 K1 K1 46.14(5) 1_565 5_556
O8 K1 K1 45.23(5) 5_546 5_556
N4 K1 K1 87.32(6) 1_565 5_556
N3 K1 K1 89.28(6) . 5_556
O2W K1 K1 163.61(8) . 5_556
O5 K1 K1 41.90(4) 5_556 5_556
O1W K1 K1 136.28(6) . 5_556
O1 K1 La1 39.68(5) 5_556 5_556
O5 K1 La1 111.10(5) . 5_556
O4 K1 La1 167.35(7) 7_546 5_556
O8 K1 La1 102.73(5) 1_565 5_556
O8 K1 La1 39.60(4) 5_546 5_556
N4 K1 La1 93.78(6) 1_565 5_556
N3 K1 La1 95.28(5) . 5_556
O2W K1 La1 109.22(2) . 5_556
O5 K1 La1 38.13(4) 5_556 5_556
O1W K1 La1 79.54(6) . 5_556
K1 K1 La1 66.47(2) 5_556 5_556
N1 S1 N2 98.65(14) . .
N3 S2 N4 98.71(15) . .
C3 O1 La1 89.15(18) . .
C3 O1 K1 170.9(2) . 5_556
La1 O1 K1 99.94(7) . 5_556
C3 O2 La1 96.11(18) . .
C4 O3 La1 144.1(2) . 7_546
C4 O4 K1 129.2(2) . 7_546
C7 O5 La1 106.57(19) . .
C7 O5 K1 129.6(2) . .
La1 O5 K1 116.39(8) . .
C7 O5 K1 124.21(19) . 5_556
La1 O5 K1 87.70(7) . 5_556
K1 O5 K1 83.96(6) . 5_556
C7 O6 La1 140.08(19) . 7_546
C7 O6 La1 83.47(18) . .
La1 O6 La1 110.67(7) 7_546 .
C8 O7 La1 151.7(2) . 7_546
C8 O7 La1 90.65(18) . 1_545
La1 O7 La1 116.80(7) 7_546 1_545
C8 O8 La1 97.75(18) . 1_545
C8 O8 K1 113.2(2) . 1_545
La1 O8 K1 108.53(7) 1_545 1_545
C8 O8 K1 149.6(2) . 5_546
La1 O8 K1 94.71(7) 1_545 5_546
K1 O8 K1 88.64(6) 1_545 5_546
La1 O9 H9A 122(3) . .
La1 O9 H9B 129(3) . .
H9A O9 H9B 109(3) . .
C1 N1 S1 106.9(2) . .
C2 N2 S1 106.9(2) . .
C5 N3 S2 108.0(2) . .
C5 N3 K1 119.0(2) . .
S2 N3 K1 132.78(14) . .
C6 N4 S2 107.6(2) . .
C6 N4 K1 117.6(2) . 1_545
S2 N4 K1 134.81(14) . 1_545
N1 C1 C2 113.5(3) . .
N1 C1 C3 122.8(3) . .
C2 C1 C3 123.6(3) . .
N2 C2 C1 114.0(3) . .
N2 C2 C4 119.4(3) . .
C1 C2 C4 126.4(3) . .
O1 C3 O2 123.6(3) . .
O1 C3 C1 121.1(3) . .
O2 C3 C1 115.3(3) . .
O1 C3 La1 65.66(17) . .
O2 C3 La1 58.55(15) . .
C1 C3 La1 168.2(2) . .
O4 C4 O3 127.1(3) . .
O4 C4 C2 119.1(3) . .
O3 C4 C2 113.8(3) . .
N3 C5 C6 112.5(3) . .
N3 C5 C7 117.1(3) . .
C6 C5 C7 130.3(3) . .
N4 C6 C5 113.2(3) . .
N4 C6 C8 115.9(3) . .
C5 C6 C8 130.9(3) . .
O5 C7 O6 123.2(3) . .
O5 C7 C5 116.4(3) . .
O6 C7 C5 120.4(3) . .
O5 C7 La1 51.09(15) . .
O6 C7 La1 73.17(17) . .
C5 C7 La1 163.1(2) . .
O8 C8 O7 123.0(3) . .
O8 C8 C6 118.0(3) . .
O7 C8 C6 118.8(3) . .
O8 C8 La1 58.50(16) . 1_545
O7 C8 La1 65.09(16) . 1_545
C6 C8 La1 167.5(2) . 1_545
K1 O1W H1A 106.4(13) . .
K1 O1W H1B 104.4(13) . .
H1A O1W H1B 113(3) . .
K1 O2W K1 149.16(16) . 2_556
K1 O2W H2 89(3) . .
K1 O2W H2 114(3) 2_556 .

loop_
_geom_bond_atom_site_label_1
_geom_bond_atom_site_label_2
_geom_bond_distance
_geom_bond_site_symmetry_2
La1 O3 2.467(2) 7_546
La1 O7 2.494(2) 7_546
La1 O2 2.510(2) .
La1 O6 2.525(2) 7_546
La1 O5 2.542(2) .
La1 O9 2.546(2) .
La1 O8 2.630(2) 1_565
La1 O1 2.666(2) .
La1 O7 2.772(2) 1_565
La1 C3 2.926(3) .
La1 O6 3.016(2) .
La1 C8 3.057(3) 1_565
K1 O1 2.705(2) 5_556
K1 O5 2.749(2) .
K1 O4 2.751(3) 7_546
K1 O8 2.907(2) 1_565
K1 O8 2.953(2) 5_546
K1 N4 2.957(3) 1_565
K1 N3 2.958(3) .
K1 O2W 3.2213(16) .
K1 O5 3.337(2) 5_556
K1 O1W 3.362(3) .
K1 K1 4.0944(19) 5_556
K1 La1 4.1125(10) 5_556
S1 N1 1.631(3) .
S1 N2 1.632(3) .
S2 N3 1.615(3) .
S2 N4 1.620(3) .
O1 C3 1.245(4) .
O1 K1 2.705(2) 5_556
O2 C3 1.259(4) .
O3 C4 1.269(4) .
O3 La1 2.467(2) 7_546
O4 C4 1.220(4) .
O4 K1 2.751(3) 7_546
O5 C7 1.242(4) .
O5 K1 3.337(2) 5_556
O6 C7 1.250(4) .
O6 La1 2.525(2) 7_546
O7 C8 1.256(4) .
O7 La1 2.494(2) 7_546
O7 La1 2.772(2) 1_545
O8 C8 1.242(4) .
O8 La1 2.630(2) 1_545
O8 K1 2.907(2) 1_545
O8 K1 2.953(2) 5_546
O9 H9A 0.94(2) .
O9 H9B 0.93(2) .
N1 C1 1.318(4) .
N2 C2 1.310(4) .
N3 C5 1.328(4) .
N4 C6 1.324(4) .
N4 K1 2.957(3) 1_545
C1 C2 1.415(4) .
C1 C3 1.495(4) .
C2 C4 1.515(4) .
C5 C6 1.427(4) .
C5 C7 1.512(4) .
C6 C8 1.505(4) .
C8 La1 3.057(3) 1_545
O1W H1A 0.879(19) .
O1W H1B 0.884(18) .
O2W K1 3.2213(16) 2_556
O2W H2 0.92(2) .

loop_
_geom_hbond_atom_site_label_D
_geom_hbond_atom_site_label_H
_geom_hbond_atom_site_label_A
_geom_hbond_distance_DH
_geom_hbond_distance_HA
_geom_hbond_distance_DA
_geom_hbond_angle_DHA
_geom_hbond_site_symmetry_A
O9 H9A O3 0.94(2) 1.93(2) 2.842(3) 165(4) 1_565
O9 H9B O1W 0.93(2) 1.88(2) 2.806(4) 168(5) 5_556
O1W H1A O4 0.879(19) 2.03(2) 2.796(4) 146(2) 8_446
O1W H1B O1W 0.884(18) 2.65(3) 3.341(6) 135(3) 2_556
O2W H2 N1 0.92(2) 2.13(3) 3.005(4) 158(5) 5_556
